data_7047671
loop_
_publ_author_name
'Nar, Ilg\?in'
'Atsay, Arma\(gan'
'Pekbelgin Karao\(glu, Hande'
'Alt\?indal, Ahmet'
'Hamuryudan, Esin'

_publ_section_title
;
 \p-Extended hexadeca-substituted cobalt phthalocyanine as an active layer
 for organic field-effect transistors.
;
_journal_issue 42
_journal_name_full 'Dalton transactions (Cambridge, England : 2003)'
_journal_page_first 15017
_journal_page_last 15023
_journal_paper_doi 10.1039/c8dt02948b
_journal_volume 47
_journal_year 2018
_chemical_formula_sum 'C136 H128 Co N8 O10'
_chemical_formula_weight 2093.39
_space_group_crystal_system triclinic
_space_group_IT_number 2
_space_group_name_Hall '-P 1'
_space_group_name_H-M_alt 'P -1'
_symmetry_space_group_name_Hall '-P 1'
_symmetry_space_group_name_H-M 'P -1'
_atom_sites_solution_hydrogens geom
_audit_creation_method SHELXL-2014/7
_audit_update_record
;
2018-02-23 deposited with the CCDC.
2018-09-27 downloaded from the CCDC.
;
_cell_angle_alpha 66.460(2)
_cell_angle_beta 83.003(2)
_cell_angle_gamma 82.317(2)
_cell_formula_units_Z 1
_cell_length_a 8.0365(6)
_cell_length_b 18.6296(14)
_cell_length_c 20.1267(15)
_cell_measurement_reflns_used 9411
_cell_measurement_temperature 100(2)
_cell_measurement_theta_max 25.08
_cell_measurement_theta_min 2.56
_cell_volume 2730.0(4)
_computing_cell_refinement 'Bruker SAINT'
_computing_data_collection 'Bruker APEX2'
_computing_data_reduction 'Bruker SAINT'
_computing_molecular_graphics 'Bruker SHELXTL'
_computing_publication_material 'Bruker SHELXTL'
_computing_structure_refinement 'SHELXL-2014 (Sheldrick 2014)'
_computing_structure_solution 'SHELXS-97 (Sheldrick 2008)'
_diffrn_ambient_temperature 100(2)
_diffrn_measured_fraction_theta_full 0.998
_diffrn_measured_fraction_theta_max 0.993
_diffrn_measurement_device_type Bruker_D8_Venture
_diffrn_radiation_type MoK\a
_diffrn_radiation_wavelength 0.71073
_diffrn_reflns_av_R_equivalents 0.0894
_diffrn_reflns_av_unetI/netI 0.0605
_diffrn_reflns_Laue_measured_fraction_full 0.998
_diffrn_reflns_Laue_measured_fraction_max 0.993
_diffrn_reflns_limit_h_max 9
_diffrn_reflns_limit_h_min -9
_diffrn_reflns_limit_k_max 22
_diffrn_reflns_limit_k_min -22
_diffrn_reflns_limit_l_max 24
_diffrn_reflns_limit_l_min -24
_diffrn_reflns_number 72585
_diffrn_reflns_point_group_measured_fraction_full 0.998
_diffrn_reflns_point_group_measured_fraction_max 0.993
_diffrn_reflns_theta_full 25.242
_diffrn_reflns_theta_max 25.399
_diffrn_reflns_theta_min 2.213
_diffrn_source Sealed_Tube
_exptl_absorpt_coefficient_mu 0.225
_exptl_absorpt_correction_T_max 0.745
_exptl_absorpt_correction_T_min 0.654
_exptl_absorpt_correction_type multi-scan
_exptl_absorpt_process_details SADABS
_exptl_crystal_colour green
_exptl_crystal_density_diffrn 1.273
_exptl_crystal_description plate
_exptl_crystal_F_000 1107
_exptl_crystal_size_max 0.240
_exptl_crystal_size_mid 0.180
_exptl_crystal_size_min 0.120
_refine_diff_density_max 0.737
_refine_diff_density_min -0.407
_refine_diff_density_rms 0.070
_refine_ls_extinction_method none
_refine_ls_goodness_of_fit_ref 1.038
_refine_ls_hydrogen_treatment constr
_refine_ls_matrix_type full
_refine_ls_number_parameters 704
_refine_ls_number_reflns 10003
_refine_ls_number_restraints 0
_refine_ls_restrained_S_all 1.038
_refine_ls_R_factor_all 0.1123
_refine_ls_R_factor_gt 0.0634
_refine_ls_shift/su_max 0.000
_refine_ls_shift/su_mean 0.000
_refine_ls_structure_factor_coef Fsqd
_refine_ls_weighting_details 'w=1/[\s^2^(Fo^2^)+(0.0678P)^2^+4.6117P] where P=(Fo^2^+2Fc^2^)/3'
_refine_ls_weighting_scheme calc
_refine_ls_wR_factor_gt 0.1455
_refine_ls_wR_factor_ref 0.1713
_reflns_Friedel_coverage 0.000
_reflns_number_gt 6718
_reflns_number_total 10003
_reflns_threshold_expression 'I > 2\s(I)'
_cod_data_source_file c8dt02948b2.cif
_cod_data_source_block 311Co_THFTolMeCNVP_0m_a
_cod_depositor_comments
;
The following automatic conversions were performed:

'_exptl_absorpt_correction_type' value 'Multi_Scan' changed to
'multi-scan' according to
/home/data/users/saulius/crontab/automatic-downloads/rss-feeds/RSC/lib/dictionaries/cif_core.dic
dictionary named 'cif_core.dic' version 2.4.2 from 2011-04-26.

Automatic conversion script
Id: cif_fix_values 4973 2017-02-22 13:04:09Z antanas 

 Adding full bibliography for 7047671.cif.
;
_cod_database_code 7047671
_shelx_shelxl_version_number 2014/7
_shelx_space_group_comment
;
The symmetry employed for this shelxl refinement is uniquely defined
by the following loop, which should always be used as a source of
symmetry information in preference to the above space-group names.
They are only intended as comments.
;
_shelx_estimated_absorpt_t_min 0.948
_shelx_estimated_absorpt_t_max 0.974

loop_
_space_group_symop_operation_xyz
'x, y, z'
'-x, -y, -z'

loop_
_atom_site_label
_atom_site_type_symbol
_atom_site_fract_x
_atom_site_fract_y
_atom_site_fract_z
_atom_site_U_iso_or_equiv
_atom_site_adp_type
_atom_site_occupancy
_atom_site_site_symmetry_order
_atom_site_calc_flag
_atom_site_refinement_flags_posn
_atom_site_refinement_flags_adp
_atom_site_refinement_flags_occupancy
Co1 Co 0.5000 1.0000 0.5000 0.02603(19) Uani 1 2 d S . P
C1 C 0.6305(5) 1.07294(19) 0.58734(17) 0.0257(8) Uani 1 1 d . . .
O1 O 0.6816(3) 0.90975(12) 0.80854(12) 0.0247(5) Uani 1 1 d . . .
N1 N 0.5925(4) 1.07803(15) 0.52054(14) 0.0243(6) Uani 1 1 d . . .
O2 O 0.3164(3) 0.70774(12) 0.75441(12) 0.0236(5) Uani 1 1 d . . .
C2 C 0.5674(4) 0.94543(18) 0.65487(17) 0.0238(8) Uani 1 1 d . . .
N2 N 0.6272(4) 1.01073(15) 0.64976(14) 0.0251(7) Uani 1 1 d . . .
N3 N 0.5067(4) 0.93113(15) 0.60079(14) 0.0252(6) Uani 1 1 d . . .
C3 C 0.5446(4) 0.87903(18) 0.72435(17) 0.0233(7) Uani 1 1 d . . .
O3 O 0.3342(3) 0.66788(12) 0.58478(11) 0.0260(5) Uani 1 1 d . . .
N4 N 0.3889(4) 0.81875(15) 0.59978(14) 0.0245(6) Uani 1 1 d . . .
C4 C 0.5886(4) 0.86208(18) 0.79424(17) 0.0233(7) Uani 1 1 d . . .
O4 O 0.2653(3) 0.87298(13) 0.29597(12) 0.0273(5) Uani 1 1 d . . .
O5 O 0.2158(4) 1.05404(15) 0.52594(13) 0.0427(7) Uani 1 1 d . . .
C5 C 0.5320(4) 0.79475(18) 0.85141(17) 0.0236(7) Uani 1 1 d . . .
C9 C 0.4437(4) 0.85883(18) 0.63239(17) 0.0245(8) Uani 1 1 d . . .
C8 C 0.4575(4) 0.82712(18) 0.71056(17) 0.0239(8) Uani 1 1 d . . .
C7 C 0.4032(4) 0.75945(18) 0.76625(17) 0.0222(7) Uani 1 1 d . . .
C6 C 0.4384(4) 0.74363(18) 0.83755(17) 0.0226(7) Uani 1 1 d . . .
C10 C 0.3820(4) 0.84691(18) 0.52825(17) 0.0254(8) Uani 1 1 d . . .
C11 C 0.3369(4) 0.80059(19) 0.49133(17) 0.0254(8) Uani 1 1 d . . .
C12 C 0.3145(4) 0.72039(18) 0.51567(17) 0.0233(7) Uani 1 1 d . . .
C13 C 0.2714(4) 0.69355(18) 0.46490(17) 0.0241(8) Uani 1 1 d . . .
C14 C 0.2519(4) 0.74579(19) 0.39151(17) 0.0240(7) Uani 1 1 d . . .
C15 C 0.2814(4) 0.82503(19) 0.36739(17) 0.0241(8) Uani 1 1 d . . .
C16 C 0.3247(4) 0.85136(18) 0.41846(17) 0.0237(8) Uani 1 1 d . . .
C17 C 0.2108(5) 0.71527(19) 0.34149(18) 0.0263(8) Uani 1 1 d . . .
C18 C 0.1787(4) 0.68490(19) 0.30276(18) 0.0259(8) Uani 1 1 d . . .
C19 C 0.1310(4) 0.64415(19) 0.26162(18) 0.0254(8) Uani 1 1 d . . .
C20 C 0.1643(5) 0.6709(2) 0.18652(19) 0.0337(9) Uani 1 1 d . . .
H20 H 0.2216 0.7168 0.1613 0.040 Uiso 1 1 calc R U .
C21 C 0.1140(5) 0.6307(2) 0.1485(2) 0.0407(10) Uani 1 1 d . . .
H21 H 0.1356 0.6495 0.0972 0.049 Uiso 1 1 calc R U .
C22 C 0.0328(5) 0.5636(2) 0.1851(2) 0.0418(10) Uani 1 1 d . . .
H22 H -0.0009 0.5359 0.1590 0.050 Uiso 1 1 calc R U .
C23 C 0.0003(5) 0.5366(2) 0.2595(2) 0.0372(9) Uani 1 1 d . . .
H23 H -0.0556 0.4903 0.2846 0.045 Uiso 1 1 calc R U .
C24 C 0.0489(4) 0.5765(2) 0.2976(2) 0.0291(8) Uani 1 1 d . . .
H24 H 0.0259 0.5576 0.3489 0.035 Uiso 1 1 calc R U .
C25 C 0.2594(4) 0.61098(19) 0.48775(17) 0.0250(8) Uani 1 1 d . . .
C26 C 0.2576(4) 0.54127(19) 0.50912(18) 0.0255(8) Uani 1 1 d . . .
C27 C 0.2566(4) 0.45714(18) 0.53819(18) 0.0236(8) Uani 1 1 d . . .
C28 C 0.1632(4) 0.41989(19) 0.51020(19) 0.0273(8) Uani 1 1 d . . .
H28 H 0.0971 0.4500 0.4704 0.033 Uiso 1 1 calc R U .
C29 C 0.1663(5) 0.3383(2) 0.5403(2) 0.0341(9) Uani 1 1 d . . .
H29 H 0.1025 0.3128 0.5209 0.041 Uiso 1 1 calc R U .
C30 C 0.2611(5) 0.2942(2) 0.5981(2) 0.0386(10) Uani 1 1 d . . .
H30 H 0.2627 0.2385 0.6187 0.046 Uiso 1 1 calc R U .
C31 C 0.3534(5) 0.3313(2) 0.6260(2) 0.0367(9) Uani 1 1 d . . .
H31 H 0.4180 0.3009 0.6662 0.044 Uiso 1 1 calc R U .
C32 C 0.3532(5) 0.4119(2) 0.59633(19) 0.0311(8) Uani 1 1 d . . .
H32 H 0.4192 0.4367 0.6155 0.037 Uiso 1 1 calc R U .
C33 C 0.3782(4) 0.67480(19) 0.89444(17) 0.0248(8) Uani 1 1 d . . .
C34 C 0.3295(4) 0.6136(2) 0.93549(18) 0.0255(8) Uani 1 1 d . . .
C35 C 0.2778(4) 0.53745(18) 0.98217(17) 0.0231(7) Uani 1 1 d . . .
C36 C 0.2103(4) 0.4925(2) 0.95250(19) 0.0293(8) Uani 1 1 d . . .
H36 H 0.1979 0.5127 0.9017 0.035 Uiso 1 1 calc R U .
C37 C 0.1617(5) 0.4192(2) 0.9960(2) 0.0339(9) Uani 1 1 d . . .
H37 H 0.1168 0.3888 0.9754 0.041 Uiso 1 1 calc R U .
C38 C 0.1783(5) 0.3899(2) 1.0702(2) 0.0339(9) Uani 1 1 d . . .
H38 H 0.1429 0.3397 1.1006 0.041 Uiso 1 1 calc R U .
C39 C 0.2456(5) 0.4333(2) 1.09967(19) 0.0333(9) Uani 1 1 d . . .
H39 H 0.2579 0.4126 1.1504 0.040 Uiso 1 1 calc R U .
C40 C 0.2959(4) 0.5068(2) 1.05623(18) 0.0297(8) Uani 1 1 d . . .
H40 H 0.3430 0.5363 1.0771 0.036 Uiso 1 1 calc R U .
C41 C 0.5691(4) 0.78066(19) 0.92354(18) 0.0260(8) Uani 1 1 d . . .
C42 C 0.6062(5) 0.77414(19) 0.98170(19) 0.0281(8) Uani 1 1 d . . .
C43 C 0.6576(5) 0.7675(2) 1.04981(18) 0.0279(8) Uani 1 1 d . . .
C44 C 0.6208(5) 0.7048(2) 1.11392(19) 0.0352(9) Uani 1 1 d . . .
H44 H 0.5596 0.6648 1.1133 0.042 Uiso 1 1 calc R U .
C45 C 0.6724(5) 0.6997(2) 1.1787(2) 0.0422(10) Uani 1 1 d . . .
H45 H 0.6452 0.6568 1.2225 0.051 Uiso 1 1 calc R U .
C46 C 0.7631(5) 0.7568(2) 1.1800(2) 0.0405(10) Uani 1 1 d . . .
H46 H 0.8000 0.7526 1.2246 0.049 Uiso 1 1 calc R U .
C47 C 0.8003(6) 0.8194(3) 1.1172(2) 0.0467(11) Uani 1 1 d . . .
H47 H 0.8619 0.8590 1.1183 0.056 Uiso 1 1 calc R U .
C48 C 0.7482(5) 0.8250(2) 1.0520(2) 0.0418(10) Uani 1 1 d . . .
H48 H 0.7745 0.8685 1.0085 0.050 Uiso 1 1 calc R U .
C49 C 0.4262(5) 0.8820(2) 0.25197(19) 0.0353(9) Uani 1 1 d . . .
H49A H 0.4903 0.8299 0.2632 0.042 Uiso 1 1 calc R U .
H49B H 0.4936 0.9153 0.2642 0.042 Uiso 1 1 calc R U .
C68 C 0.0929(6) 1.0022(2) 0.5737(2) 0.0482(11) Uani 1 1 d . . .
H01A H 0.1259 0.9476 0.5777 0.058 Uiso 1 1 calc R U .
H01B H -0.0195 1.0192 0.5542 0.058 Uiso 1 1 calc R U .
C67 C 0.0884(6) 1.0067(3) 0.6466(2) 0.0503(11) Uani 1 1 d . . .
H02C H 0.1576 0.9616 0.6799 0.060 Uiso 1 1 calc R U .
H02D H -0.0285 1.0071 0.6688 0.060 Uiso 1 1 calc R U .
C66 C 0.1613(6) 1.0837(3) 0.6305(2) 0.0502(11) Uani 1 1 d . . .
H02A H 0.0838 1.1175 0.6503 0.060 Uiso 1 1 calc R U .
H02B H 0.2715 1.0741 0.6513 0.060 Uiso 1 1 calc R U .
C65 C 0.1807(6) 1.1208(2) 0.5484(2) 0.0544(12) Uani 1 1 d . . .
H02E H 0.0760 1.1529 0.5287 0.065 Uiso 1 1 calc R U .
H02F H 0.2748 1.1547 0.5315 0.065 Uiso 1 1 calc R U .
C50 C 0.3983(5) 0.9191(2) 0.17261(19) 0.0366(9) Uani 1 1 d . . .
H50A H 0.3371 0.9718 0.1618 0.044 Uiso 1 1 calc R U .
H50B H 0.5092 0.9264 0.1445 0.044 Uiso 1 1 calc R U .
C51 C 0.3019(6) 0.8728(2) 0.1473(2) 0.0467(11) Uani 1 1 d . . .
H51A H 0.1904 0.8658 0.1749 0.056 Uiso 1 1 calc R U .
H51B H 0.3626 0.8200 0.1580 0.056 Uiso 1 1 calc R U .
C52 C 0.2765(7) 0.9123(3) 0.0655(2) 0.0571(13) Uani 1 1 d . . .
H52A H 0.3854 0.9250 0.0381 0.086 Uiso 1 1 calc R U .
H52B H 0.2010 0.9607 0.0557 0.086 Uiso 1 1 calc R U .
H52C H 0.2267 0.8763 0.0505 0.086 Uiso 1 1 calc R U .
C53 C 0.5006(5) 0.6546(2) 0.6126(2) 0.0364(9) Uani 1 1 d . . .
H53A H 0.4927 0.6715 0.6537 0.044 Uiso 1 1 calc R U .
H53B H 0.5795 0.6871 0.5739 0.044 Uiso 1 1 calc R U .
C54 C 0.5678(5) 0.5706(2) 0.6372(2) 0.0425(10) Uani 1 1 d . . .
H54A H 0.6869 0.5662 0.6475 0.051 Uiso 1 1 calc R U .
H54B H 0.5658 0.5532 0.5968 0.051 Uiso 1 1 calc R U .
C55 C 0.4747(5) 0.5151(2) 0.7035(2) 0.0406(10) Uani 1 1 d . . .
H55A H 0.3532 0.5247 0.6956 0.049 Uiso 1 1 calc R U .
H55B H 0.5117 0.4607 0.7079 0.049 Uiso 1 1 calc R U .
C56 C 0.4964(6) 0.5205(2) 0.7746(2) 0.0460(11) Uani 1 1 d . . .
H56A H 0.6164 0.5126 0.7828 0.069 Uiso 1 1 calc R U .
H56B H 0.4367 0.4799 0.8142 0.069 Uiso 1 1 calc R U .
H56C H 0.4501 0.5725 0.7730 0.069 Uiso 1 1 calc R U .
C57 C 0.1418(4) 0.7343(2) 0.7421(2) 0.0312(8) Uani 1 1 d . . .
H57A H 0.1327 0.7831 0.6977 0.037 Uiso 1 1 calc R U .
H57B H 0.0847 0.7457 0.7837 0.037 Uiso 1 1 calc R U .
C58 C 0.0603(5) 0.6709(2) 0.7335(2) 0.0334(9) Uani 1 1 d . . .
H58A H 0.0573 0.6248 0.7803 0.040 Uiso 1 1 calc R U .
H58B H 0.1289 0.6543 0.6969 0.040 Uiso 1 1 calc R U .
C59 C -0.1202(5) 0.6984(2) 0.7096(2) 0.0436(10) Uani 1 1 d . . .
H59A H -0.1766 0.6519 0.7154 0.052 Uiso 1 1 calc R U .
H59B H -0.1835 0.7224 0.7422 0.052 Uiso 1 1 calc R U .
C60 C -0.1276(6) 0.7570(3) 0.6321(2) 0.0611(13) Uani 1 1 d . . .
H60A H -0.0594 0.7349 0.5997 0.092 Uiso 1 1 calc R U .
H60B H -0.0835 0.8056 0.6271 0.092 Uiso 1 1 calc R U .
H60C H -0.2446 0.7685 0.6190 0.092 Uiso 1 1 calc R U .
C61 C 0.8597(5) 0.8805(2) 0.8150(2) 0.0401(10) Uani 1 1 d . . .
H61A H 0.9111 0.8797 0.7680 0.048 Uiso 1 1 calc R U .
H61B H 0.8705 0.8261 0.8522 0.048 Uiso 1 1 calc R U .
C62 C 0.9483(5) 0.9319(2) 0.8360(2) 0.0379(9) Uani 1 1 d . . .
H62A H 0.8893 0.9361 0.8806 0.045 Uiso 1 1 calc R U .
H62B H 0.9427 0.9853 0.7969 0.045 Uiso 1 1 calc R U .
C63 C 1.1311(5) 0.9029(3) 0.8496(3) 0.0492(11) Uani 1 1 d . . .
H63A H 1.1872 0.8927 0.8072 0.059 Uiso 1 1 calc R U .
H63B H 1.1365 0.8524 0.8925 0.059 Uiso 1 1 calc R U .
C64 C 1.2265(6) 0.9612(3) 0.8626(3) 0.0556(12) Uani 1 1 d . . .
H64A H 1.2256 1.0106 0.8196 0.083 Uiso 1 1 calc R U .
H64B H 1.3431 0.9392 0.8719 0.083 Uiso 1 1 calc R U .
H64C H 1.1720 0.9713 0.9047 0.083 Uiso 1 1 calc R U .

loop_
_atom_site_aniso_label
_atom_site_aniso_U_11
_atom_site_aniso_U_22
_atom_site_aniso_U_33
_atom_site_aniso_U_23
_atom_site_aniso_U_13
_atom_site_aniso_U_12
Co1 0.0483(5) 0.0172(3) 0.0152(3) -0.0059(3) -0.0039(3) -0.0120(3)
C1 0.037(2) 0.0226(17) 0.0205(17) -0.0102(15) -0.0008(15) -0.0084(15)
O1 0.0344(14) 0.0197(11) 0.0232(12) -0.0096(10) -0.0069(10) -0.0051(10)
N1 0.0384(18) 0.0199(14) 0.0154(14) -0.0055(11) -0.0017(12) -0.0097(12)
O2 0.0316(14) 0.0171(11) 0.0224(12) -0.0069(9) -0.0033(10) -0.0048(10)
C2 0.037(2) 0.0205(17) 0.0170(16) -0.0091(14) -0.0029(15) -0.0071(15)
N2 0.0418(18) 0.0185(14) 0.0178(14) -0.0083(12) -0.0028(13) -0.0078(12)
N3 0.0359(18) 0.0197(14) 0.0221(15) -0.0085(12) -0.0035(13) -0.0074(12)
C3 0.034(2) 0.0164(16) 0.0201(17) -0.0071(13) -0.0015(15) -0.0049(14)
O3 0.0385(15) 0.0232(12) 0.0171(11) -0.0061(10) -0.0008(10) -0.0120(10)
N4 0.0397(18) 0.0192(14) 0.0169(14) -0.0079(12) -0.0011(12) -0.0087(12)
C4 0.029(2) 0.0208(16) 0.0225(17) -0.0111(14) -0.0038(15) -0.0015(14)
O4 0.0400(15) 0.0251(12) 0.0182(12) -0.0079(10) -0.0049(11) -0.0070(11)
O5 0.0607(19) 0.0363(15) 0.0295(14) -0.0105(12) 0.0020(13) -0.0114(13)
C5 0.031(2) 0.0206(16) 0.0192(17) -0.0087(14) -0.0022(14) 0.0005(14)
C9 0.038(2) 0.0170(16) 0.0189(17) -0.0061(14) -0.0016(15) -0.0068(15)
C8 0.035(2) 0.0181(16) 0.0177(16) -0.0059(13) -0.0019(15) -0.0042(14)
C7 0.0275(19) 0.0182(16) 0.0216(17) -0.0089(14) -0.0021(14) -0.0001(14)
C6 0.029(2) 0.0198(16) 0.0180(16) -0.0067(13) -0.0005(14) -0.0015(14)
C10 0.035(2) 0.0212(17) 0.0214(18) -0.0079(14) -0.0015(15) -0.0088(15)
C11 0.034(2) 0.0235(17) 0.0222(17) -0.0106(14) -0.0019(15) -0.0080(15)
C12 0.029(2) 0.0227(17) 0.0196(17) -0.0081(14) 0.0016(14) -0.0106(14)
C13 0.030(2) 0.0220(17) 0.0232(17) -0.0109(14) 0.0037(15) -0.0099(14)
C14 0.028(2) 0.0256(17) 0.0233(17) -0.0136(14) 0.0001(15) -0.0075(15)
C15 0.032(2) 0.0240(17) 0.0187(17) -0.0090(14) -0.0011(15) -0.0086(15)
C16 0.035(2) 0.0198(16) 0.0183(16) -0.0084(14) -0.0013(15) -0.0072(15)
C17 0.037(2) 0.0225(17) 0.0215(17) -0.0101(15) 0.0016(15) -0.0092(15)
C18 0.031(2) 0.0235(17) 0.0238(18) -0.0093(15) -0.0027(15) -0.0045(15)
C19 0.027(2) 0.0265(18) 0.0279(18) -0.0159(15) -0.0048(15) -0.0023(15)
C20 0.043(2) 0.032(2) 0.031(2) -0.0167(17) -0.0041(17) -0.0033(17)
C21 0.048(3) 0.049(2) 0.034(2) -0.0267(19) -0.0047(19) 0.001(2)
C22 0.040(2) 0.050(2) 0.053(3) -0.037(2) -0.009(2) -0.004(2)
C23 0.029(2) 0.037(2) 0.057(3) -0.029(2) 0.0020(19) -0.0098(17)
C24 0.028(2) 0.0293(19) 0.034(2) -0.0168(16) -0.0007(16) -0.0035(15)
C25 0.031(2) 0.0251(19) 0.0216(17) -0.0105(14) -0.0004(15) -0.0090(15)
C26 0.029(2) 0.0268(19) 0.0229(17) -0.0114(15) 0.0011(15) -0.0072(15)
C27 0.0245(19) 0.0203(16) 0.0252(18) -0.0091(14) 0.0054(15) -0.0051(14)
C28 0.025(2) 0.0250(18) 0.0319(19) -0.0120(15) 0.0020(15) -0.0035(15)
C29 0.037(2) 0.0274(19) 0.044(2) -0.0198(18) 0.0038(18) -0.0092(17)
C30 0.042(2) 0.0232(19) 0.045(2) -0.0103(18) 0.006(2) -0.0021(17)
C31 0.038(2) 0.033(2) 0.032(2) -0.0082(17) 0.0024(17) 0.0058(17)
C32 0.031(2) 0.0309(19) 0.032(2) -0.0146(16) 0.0003(17) -0.0026(16)
C33 0.033(2) 0.0231(18) 0.0190(17) -0.0090(15) -0.0009(15) -0.0035(15)
C34 0.026(2) 0.0280(19) 0.0218(17) -0.0102(15) -0.0002(15) -0.0014(15)
C35 0.0226(19) 0.0201(16) 0.0214(17) -0.0046(14) 0.0017(14) 0.0013(14)
C36 0.031(2) 0.0296(19) 0.0266(19) -0.0108(15) -0.0005(16) -0.0017(16)
C37 0.038(2) 0.0252(18) 0.039(2) -0.0134(17) 0.0012(18) -0.0044(16)
C38 0.031(2) 0.0247(18) 0.037(2) -0.0054(16) 0.0041(17) -0.0025(16)
C39 0.035(2) 0.033(2) 0.0210(18) -0.0013(16) 0.0007(16) 0.0014(17)
C40 0.030(2) 0.0304(19) 0.0265(19) -0.0097(16) 0.0017(16) -0.0044(16)
C41 0.032(2) 0.0210(17) 0.0227(19) -0.0070(14) 0.0010(15) -0.0032(15)
C42 0.037(2) 0.0227(17) 0.0245(19) -0.0095(15) -0.0012(16) -0.0012(15)
C43 0.035(2) 0.0282(18) 0.0215(18) -0.0125(15) -0.0042(15) 0.0036(16)
C44 0.046(2) 0.032(2) 0.0260(19) -0.0106(16) 0.0004(17) -0.0054(17)
C45 0.058(3) 0.042(2) 0.0212(19) -0.0082(17) -0.0024(18) 0.001(2)
C46 0.043(3) 0.053(3) 0.026(2) -0.0178(19) -0.0110(18) 0.009(2)
C47 0.053(3) 0.055(3) 0.041(2) -0.025(2) -0.006(2) -0.013(2)
C48 0.057(3) 0.041(2) 0.027(2) -0.0106(18) -0.0058(19) -0.011(2)
C49 0.048(3) 0.0302(19) 0.0277(19) -0.0116(16) 0.0002(18) -0.0058(17)
C68 0.051(3) 0.041(2) 0.050(3) -0.016(2) 0.001(2) -0.007(2)
C67 0.058(3) 0.049(3) 0.040(2) -0.014(2) 0.000(2) -0.006(2)
C66 0.056(3) 0.049(3) 0.051(3) -0.026(2) 0.001(2) -0.008(2)
C65 0.068(3) 0.040(2) 0.057(3) -0.021(2) 0.005(2) -0.010(2)
C50 0.049(3) 0.030(2) 0.030(2) -0.0121(16) 0.0003(18) 0.0007(18)
C51 0.059(3) 0.044(2) 0.038(2) -0.0152(19) -0.005(2) -0.009(2)
C52 0.081(4) 0.059(3) 0.040(2) -0.026(2) -0.015(2) 0.000(3)
C53 0.036(2) 0.031(2) 0.035(2) -0.0064(17) 0.0014(18) -0.0065(17)
C54 0.043(3) 0.043(2) 0.039(2) -0.0140(19) -0.0020(19) -0.0056(19)
C55 0.043(3) 0.039(2) 0.033(2) -0.0058(18) -0.0073(19) -0.0061(19)
C56 0.056(3) 0.042(2) 0.036(2) -0.0140(19) -0.003(2) 0.001(2)
C57 0.030(2) 0.0267(18) 0.035(2) -0.0095(16) -0.0020(16) -0.0028(16)
C58 0.039(2) 0.034(2) 0.030(2) -0.0137(17) 0.0007(17) -0.0116(17)
C59 0.040(3) 0.050(2) 0.036(2) -0.0096(19) 0.0007(19) -0.017(2)
C60 0.051(3) 0.081(3) 0.043(3) -0.010(2) -0.009(2) -0.018(3)
C61 0.040(2) 0.044(2) 0.047(2) -0.029(2) 0.0087(19) -0.0123(19)
C62 0.037(2) 0.042(2) 0.037(2) -0.0176(18) 0.0001(18) -0.0056(18)
C63 0.044(3) 0.051(3) 0.060(3) -0.029(2) -0.002(2) -0.006(2)
C64 0.050(3) 0.063(3) 0.066(3) -0.036(3) -0.008(2) -0.007(2)

loop_
_atom_type_symbol
_atom_type_description
_atom_type_scat_dispersion_real
_atom_type_scat_dispersion_imag
_atom_type_scat_source
C C 0.0033 0.0016 'International Tables Vol C Tables 4.2.6.8 and 6.1.1.4'
H H 0.0000 0.0000 'International Tables Vol C Tables 4.2.6.8 and 6.1.1.4'
Co Co 0.3494 0.9721 'International Tables Vol C Tables 4.2.6.8 and 6.1.1.4'
N N 0.0061 0.0033 'International Tables Vol C Tables 4.2.6.8 and 6.1.1.4'
O O 0.0106 0.0060 'International Tables Vol C Tables 4.2.6.8 and 6.1.1.4'

loop_
_geom_angle_atom_site_label_1
_geom_angle_atom_site_label_2
_geom_angle_atom_site_label_3
_geom_angle
_geom_angle_site_symmetry_1
_geom_angle_site_symmetry_3
N1 Co1 N1 180.0 2_676 .
N1 Co1 N3 89.24(11) 2_676 2_676
N1 Co1 N3 90.77(11) . 2_676
N1 Co1 N3 90.76(11) 2_676 .
N1 Co1 N3 89.23(11) . .
N3 Co1 N3 180.0 2_676 .
N2 C1 N1 127.6(3) . .
N2 C1 C16 122.3(3) . 2_676
N1 C1 C16 110.0(3) . 2_676
C4 O1 C61 113.1(2) . .
C10 N1 C1 106.9(3) 2_676 .
C10 N1 Co1 125.7(2) 2_676 .
C1 N1 Co1 127.1(2) . .
C7 O2 C57 114.1(2) . .
N2 C2 N3 127.8(3) . .
N2 C2 C3 122.1(3) . .
N3 C2 C3 110.0(3) . .
C1 N2 C2 120.7(3) . .
C2 N3 C9 107.4(3) . .
C2 N3 Co1 127.2(2) . .
C9 N3 Co1 125.3(2) . .
C4 C3 C8 120.6(3) . .
C4 C3 C2 133.5(3) . .
C8 C3 C2 105.9(3) . .
C12 O3 C53 118.0(3) . .
C9 N4 C10 122.0(3) . .
O1 C4 C3 121.8(3) . .
O1 C4 C5 119.6(3) . .
C3 C4 C5 118.6(3) . .
C15 O4 C49 113.0(3) . .
C68 O5 C65 100.8(3) . .
C4 C5 C6 120.5(3) . .
C4 C5 C41 118.0(3) . .
C6 C5 C41 121.5(3) . .
N4 C9 N3 127.8(3) . .
N4 C9 C8 122.3(3) . .
N3 C9 C8 109.7(3) . .
C7 C8 C3 121.5(3) . .
C7 C8 C9 131.8(3) . .
C3 C8 C9 106.7(3) . .
O2 C7 C8 122.8(3) . .
O2 C7 C6 118.6(3) . .
C8 C7 C6 118.6(3) . .
C7 C6 C5 120.0(3) . .
C7 C6 C33 117.9(3) . .
C5 C6 C33 122.0(3) . .
N4 C10 N1 127.1(3) . 2_676
N4 C10 C11 122.4(3) . .
N1 C10 C11 110.4(3) 2_676 .
C16 C11 C12 121.6(3) . .
C16 C11 C10 106.5(3) . .
C12 C11 C10 131.8(3) . .
O3 C12 C13 118.6(3) . .
O3 C12 C11 123.9(3) . .
C13 C12 C11 117.4(3) . .
C12 C13 C14 121.0(3) . .
C12 C13 C25 118.0(3) . .
C14 C13 C25 120.9(3) . .
C15 C14 C13 120.9(3) . .
C15 C14 C17 120.2(3) . .
C13 C14 C17 118.8(3) . .
O4 C15 C16 123.1(3) . .
O4 C15 C14 119.2(3) . .
C16 C15 C14 117.7(3) . .
C15 C16 C11 121.2(3) . .
C15 C16 C1 132.7(3) . 2_676
C11 C16 C1 106.0(3) . 2_676
C18 C17 C14 175.8(4) . .
C17 C18 C19 175.0(4) . .
C24 C19 C20 119.1(3) . .
C24 C19 C18 119.1(3) . .
C20 C19 C18 121.8(3) . .
C21 C20 C19 120.1(4) . .
C21 C20 H20 119.9 . .
C19 C20 H20 119.9 . .
C22 C21 C20 120.0(4) . .
C22 C21 H21 120.0 . .
C20 C21 H21 120.0 . .
C21 C22 C23 120.1(3) . .
C21 C22 H22 120.0 . .
C23 C22 H22 120.0 . .
C24 C23 C22 120.3(4) . .
C24 C23 H23 119.9 . .
C22 C23 H23 119.9 . .
C23 C24 C19 120.4(3) . .
C23 C24 H24 119.8 . .
C19 C24 H24 119.8 . .
C26 C25 C13 176.1(4) . .
C25 C26 C27 177.3(4) . .
C28 C27 C32 119.1(3) . .
C28 C27 C26 122.2(3) . .
C32 C27 C26 118.7(3) . .
C27 C28 C29 120.0(3) . .
C27 C28 H28 120.0 . .
C29 C28 H28 120.0 . .
C30 C29 C28 120.4(4) . .
C30 C29 H29 119.8 . .
C28 C29 H29 119.8 . .
C31 C30 C29 119.6(3) . .
C31 C30 H30 120.2 . .
C29 C30 H30 120.2 . .
C30 C31 C32 120.8(4) . .
C30 C31 H31 119.6 . .
C32 C31 H31 119.6 . .
C31 C32 C27 120.2(4) . .
C31 C32 H32 119.9 . .
C27 C32 H32 119.9 . .
C34 C33 C6 171.9(3) . .
C33 C34 C35 176.3(4) . .
C40 C35 C36 119.0(3) . .
C40 C35 C34 121.4(3) . .
C36 C35 C34 119.7(3) . .
C37 C36 C35 120.6(3) . .
C37 C36 H36 119.7 . .
C35 C36 H36 119.7 . .
C36 C37 C38 119.7(3) . .
C36 C37 H37 120.1 . .
C38 C37 H37 120.1 . .
C39 C38 C37 120.1(3) . .
C39 C38 H38 120.0 . .
C37 C38 H38 120.0 . .
C38 C39 C40 120.6(3) . .
C38 C39 H39 119.7 . .
C40 C39 H39 119.7 . .
C39 C40 C35 120.0(3) . .
C39 C40 H40 120.0 . .
C35 C40 H40 120.0 . .
C42 C41 C5 174.9(4) . .
C41 C42 C43 177.5(4) . .
C44 C43 C48 118.7(3) . .
C44 C43 C42 121.7(3) . .
C48 C43 C42 119.6(3) . .
C45 C44 C43 120.5(4) . .
C45 C44 H44 119.7 . .
C43 C44 H44 119.7 . .
C46 C45 C44 120.2(4) . .
C46 C45 H45 119.9 . .
C44 C45 H45 119.9 . .
C47 C46 C45 120.2(4) . .
C47 C46 H46 119.9 . .
C45 C46 H46 119.9 . .
C46 C47 C48 119.9(4) . .
C46 C47 H47 120.0 . .
C48 C47 H47 120.0 . .
C47 C48 C43 120.5(4) . .
C47 C48 H48 119.7 . .
C43 C48 H48 119.7 . .
O4 C49 C50 110.7(3) . .
O4 C49 H49A 109.5 . .
C50 C49 H49A 109.5 . .
O4 C49 H49B 109.5 . .
C50 C49 H49B 109.5 . .
H49A C49 H49B 108.1 . .
O5 C68 C67 107.2(3) . .
O5 C68 H01A 110.3 . .
C67 C68 H01A 110.3 . .
O5 C68 H01B 110.3 . .
C67 C68 H01B 110.3 . .
H01A C68 H01B 108.5 . .
C68 C67 C66 104.2(3) . .
C68 C67 H02C 110.9 . .
C66 C67 H02C 110.9 . .
C68 C67 H02D 110.9 . .
C66 C67 H02D 110.9 . .
H02C C67 H02D 108.9 . .
C65 C66 C67 103.6(4) . .
C65 C66 H02A 111.0 . .
C67 C66 H02A 111.0 . .
C65 C66 H02B 111.0 . .
C67 C66 H02B 111.0 . .
H02A C66 H02B 109.0 . .
O5 C65 C66 104.7(3) . .
O5 C65 H02E 110.8 . .
C66 C65 H02E 110.8 . .
O5 C65 H02F 110.8 . .
C66 C65 H02F 110.8 . .
H02E C65 H02F 108.9 . .
C51 C50 C49 114.3(3) . .
C51 C50 H50A 108.7 . .
C49 C50 H50A 108.7 . .
C51 C50 H50B 108.7 . .
C49 C50 H50B 108.7 . .
H50A C50 H50B 107.6 . .
C50 C51 C52 113.0(3) . .
C50 C51 H51A 109.0 . .
C52 C51 H51A 109.0 . .
C50 C51 H51B 109.0 . .
C52 C51 H51B 109.0 . .
H51A C51 H51B 107.8 . .
C51 C52 H52A 109.5 . .
C51 C52 H52B 109.5 . .
H52A C52 H52B 109.5 . .
C51 C52 H52C 109.5 . .
H52A C52 H52C 109.5 . .
H52B C52 H52C 109.5 . .
O3 C53 C54 111.7(3) . .
O3 C53 H53A 109.3 . .
C54 C53 H53A 109.3 . .
O3 C53 H53B 109.3 . .
C54 C53 H53B 109.3 . .
H53A C53 H53B 107.9 . .
C53 C54 C55 115.4(3) . .
C53 C54 H54A 108.4 . .
C55 C54 H54A 108.4 . .
C53 C54 H54B 108.4 . .
C55 C54 H54B 108.4 . .
H54A C54 H54B 107.5 . .
C56 C55 C54 116.2(4) . .
C56 C55 H55A 108.2 . .
C54 C55 H55A 108.2 . .
C56 C55 H55B 108.2 . .
C54 C55 H55B 108.2 . .
H55A C55 H55B 107.4 . .
C55 C56 H56A 109.5 . .
C55 C56 H56B 109.5 . .
H56A C56 H56B 109.5 . .
C55 C56 H56C 109.5 . .
H56A C56 H56C 109.5 . .
H56B C56 H56C 109.5 . .
O2 C57 C58 108.6(3) . .
O2 C57 H57A 110.0 . .
C58 C57 H57A 110.0 . .
O2 C57 H57B 110.0 . .
C58 C57 H57B 110.0 . .
H57A C57 H57B 108.4 . .
C57 C58 C59 112.3(3) . .
C57 C58 H58A 109.2 . .
C59 C58 H58A 109.2 . .
C57 C58 H58B 109.2 . .
C59 C58 H58B 109.2 . .
H58A C58 H58B 107.9 . .
C60 C59 C58 113.6(3) . .
C60 C59 H59A 108.8 . .
C58 C59 H59A 108.8 . .
C60 C59 H59B 108.8 . .
C58 C59 H59B 108.8 . .
H59A C59 H59B 107.7 . .
C59 C60 H60A 109.5 . .
C59 C60 H60B 109.5 . .
H60A C60 H60B 109.5 . .
C59 C60 H60C 109.5 . .
H60A C60 H60C 109.5 . .
H60B C60 H60C 109.5 . .
O1 C61 C62 109.6(3) . .
O1 C61 H61A 109.7 . .
C62 C61 H61A 109.7 . .
O1 C61 H61B 109.7 . .
C62 C61 H61B 109.7 . .
H61A C61 H61B 108.2 . .
C61 C62 C63 113.5(3) . .
C61 C62 H62A 108.9 . .
C63 C62 H62A 108.9 . .
C61 C62 H62B 108.9 . .
C63 C62 H62B 108.9 . .
H62A C62 H62B 107.7 . .
C62 C63 C64 112.9(4) . .
C62 C63 H63A 109.0 . .
C64 C63 H63A 109.0 . .
C62 C63 H63B 109.0 . .
C64 C63 H63B 109.0 . .
H63A C63 H63B 107.8 . .
C63 C64 H64A 109.5 . .
C63 C64 H64B 109.5 . .
H64A C64 H64B 109.5 . .
C63 C64 H64C 109.5 . .
H64A C64 H64C 109.5 . .
H64B C64 H64C 109.5 . .

loop_
_geom_bond_atom_site_label_1
_geom_bond_atom_site_label_2
_geom_bond_distance
_geom_bond_site_symmetry_2
Co1 N1 1.918(3) 2_676
Co1 N1 1.918(3) .
Co1 N3 1.922(3) 2_676
Co1 N3 1.922(3) .
C1 N2 1.326(4) .
C1 N1 1.379(4) .
C1 C16 1.458(4) 2_676
O1 C4 1.365(4) .
O1 C61 1.464(5) .
N1 C10 1.376(4) 2_676
O2 C7 1.369(4) .
O2 C57 1.440(4) .
C2 N2 1.329(4) .
C2 N3 1.374(4) .
C2 C3 1.461(4) .
N3 C9 1.376(4) .
C3 C4 1.393(5) .
C3 C8 1.395(5) .
O3 C12 1.357(4) .
O3 C53 1.464(4) .
N4 C9 1.316(4) .
N4 C10 1.326(4) .
C4 C5 1.406(5) .
O4 C15 1.367(4) .
O4 C49 1.464(4) .
O5 C68 1.453(5) .
O5 C65 1.468(5) .
C5 C6 1.416(5) .
C5 C41 1.430(5) .
C9 C8 1.456(4) .
C8 C7 1.391(4) .
C7 C6 1.402(4) .
C6 C33 1.431(5) .
C10 N1 1.376(4) 2_676
C10 C11 1.445(4) .
C11 C16 1.399(5) .
C11 C12 1.404(4) .
C12 C13 1.398(4) .
C13 C14 1.422(5) .
C13 C25 1.432(4) .
C14 C15 1.401(4) .
C14 C17 1.426(4) .
C15 C16 1.398(4) .
C16 C1 1.458(4) 2_676
C17 C18 1.198(5) .
C18 C19 1.437(5) .
C19 C24 1.387(5) .
C19 C20 1.393(5) .
C20 C21 1.388(5) .
C20 H20 0.9500 .
C21 C22 1.378(6) .
C21 H21 0.9500 .
C22 C23 1.380(6) .
C22 H22 0.9500 .
C23 C24 1.378(5) .
C23 H23 0.9500 .
C24 H24 0.9500 .
C25 C26 1.196(4) .
C26 C27 1.438(4) .
C27 C28 1.384(5) .
C27 C32 1.394(5) .
C28 C29 1.392(5) .
C28 H28 0.9500 .
C29 C30 1.376(6) .
C29 H29 0.9500 .
C30 C31 1.374(6) .
C30 H30 0.9500 .
C31 C32 1.376(5) .
C31 H31 0.9500 .
C32 H32 0.9500 .
C33 C34 1.194(5) .
C34 C35 1.437(5) .
C35 C40 1.386(5) .
C35 C36 1.398(5) .
C36 C37 1.373(5) .
C36 H36 0.9500 .
C37 C38 1.386(5) .
C37 H37 0.9500 .
C38 C39 1.370(5) .
C38 H38 0.9500 .
C39 C40 1.382(5) .
C39 H39 0.9500 .
C40 H40 0.9500 .
C41 C42 1.198(5) .
C42 C43 1.434(5) .
C43 C44 1.383(5) .
C43 C48 1.390(5) .
C44 C45 1.379(5) .
C44 H44 0.9500 .
C45 C46 1.376(6) .
C45 H45 0.9500 .
C46 C47 1.368(6) .
C46 H46 0.9500 .
C47 C48 1.386(5) .
C47 H47 0.9500 .
C48 H48 0.9500 .
C49 C50 1.498(5) .
C49 H49A 0.9900 .
C49 H49B 0.9900 .
C68 C67 1.498(6) .
C68 H01A 0.9900 .
C68 H01B 0.9900 .
C67 C66 1.522(6) .
C67 H02C 0.9900 .
C67 H02D 0.9900 .
C66 C65 1.511(6) .
C66 H02A 0.9900 .
C66 H02B 0.9900 .
C65 H02E 0.9900 .
C65 H02F 0.9900 .
C50 C51 1.492(5) .
C50 H50A 0.9900 .
C50 H50B 0.9900 .
C51 C52 1.540(6) .
C51 H51A 0.9900 .
C51 H51B 0.9900 .
C52 H52A 0.9800 .
C52 H52B 0.9800 .
C52 H52C 0.9800 .
C53 C54 1.486(5) .
C53 H53A 0.9900 .
C53 H53B 0.9900 .
C54 C55 1.507(5) .
C54 H54A 0.9900 .
C54 H54B 0.9900 .
C55 C56 1.506(5) .
C55 H55A 0.9900 .
C55 H55B 0.9900 .
C56 H56A 0.9800 .
C56 H56B 0.9800 .
C56 H56C 0.9800 .
C57 C58 1.500(5) .
C57 H57A 0.9900 .
C57 H57B 0.9900 .
C58 C59 1.540(6) .
C58 H58A 0.9900 .
C58 H58B 0.9900 .
C59 C60 1.509(6) .
C59 H59A 0.9900 .
C59 H59B 0.9900 .
C60 H60A 0.9800 .
C60 H60B 0.9800 .
C60 H60C 0.9800 .
C61 C62 1.477(5) .
C61 H61A 0.9900 .
C61 H61B 0.9900 .
C62 C63 1.514(6) .
C62 H62A 0.9900 .
C62 H62B 0.9900 .
C63 C64 1.530(6) .
C63 H63A 0.9900 .
C63 H63B 0.9900 .
C64 H64A 0.9800 .
C64 H64B 0.9800 .
C64 H64C 0.9800 .
